data_4345676
loop_
_publ_author_name
'Zitz, Rainer'
'Hlina, Johann'
'Aghazadeh Meshgi, Mohammad'
'Krenn, Heinz'
'Marschner, Christoph'
'Szilv\'asi, Tibor'
'Baumgartner, Judith'

_publ_section_title
;
 Using Functionalized Silyl Ligands To Suppress Solvent Coordination to
 Silyl Lanthanide(II) Complexes.
;
_journal_name_full 'Inorganic chemistry'
_journal_paper_doi 10.1021/acs.inorgchem.7b00420
_journal_year 2017
_chemical_formula_sum 'C24 H64 N2 O4 Si8 Yb'
_chemical_formula_weight 842.53
_chemical_name_systematic
;
 ?
;
_space_group_IT_number 5
_symmetry_cell_setting monoclinic
_symmetry_space_group_name_Hall 'C 2y'
_symmetry_space_group_name_H-M 'C 1 2 1'
_atom_sites_solution_hydrogens constr
_atom_sites_solution_primary direct
_atom_sites_solution_secondary difmap
_audit_creation_method SHELXL-97
_cell_angle_alpha 90.00
_cell_angle_beta 121.406(5)
_cell_angle_gamma 90.00
_cell_formula_units_Z 2
_cell_length_a 17.833(3)
_cell_length_b 10.295(3)
_cell_length_c 13.216(3)
_cell_measurement_reflns_used 7487
_cell_measurement_temperature 100(2)
_cell_measurement_theta_max 52.514
_cell_measurement_theta_min 4.626
_cell_volume 2070.9(8)
_computing_cell_refinement 'Bruker XSCANS'
_computing_data_collection 'Bruker XSCANS'
_computing_data_reduction 'Bruker SHELXTL'
_computing_molecular_graphics 'Bruker SHELXTL'
_computing_publication_material 'Bruker SHELXTL'
_computing_structure_refinement 'SHELXL-97 (Sheldrick, 1997)'
_computing_structure_solution 'SHELXS-97 (Sheldrick, 1990)'
_diffrn_ambient_temperature 100(2)
_diffrn_measured_fraction_theta_full 0.993
_diffrn_measured_fraction_theta_max 0.993
_diffrn_measurement_device_type 'SMART APEX''
_diffrn_measurement_method '\w scans'
_diffrn_radiation_monochromator graphite
_diffrn_radiation_source 'fine-focus sealed tube'
_diffrn_radiation_type MoK\a
_diffrn_radiation_wavelength 0.71073
_diffrn_reflns_av_R_equivalents 0.0320
_diffrn_reflns_av_sigmaI/netI 0.0436
_diffrn_reflns_limit_h_max 22
_diffrn_reflns_limit_h_min -22
_diffrn_reflns_limit_k_max 12
_diffrn_reflns_limit_k_min -12
_diffrn_reflns_limit_l_max 16
_diffrn_reflns_limit_l_min -16
_diffrn_reflns_number 8284
_diffrn_reflns_theta_full 26.35
_diffrn_reflns_theta_max 26.35
_diffrn_reflns_theta_min 1.81
_exptl_absorpt_coefficient_mu 2.517
_exptl_absorpt_correction_T_max 0.8240
_exptl_absorpt_correction_T_min 0.6600
_exptl_absorpt_correction_type multi-scan
_exptl_absorpt_process_details SADABS
_exptl_crystal_colour orange
_exptl_crystal_density_diffrn 1.351
_exptl_crystal_density_method 'not measured'
_exptl_crystal_description plates
_exptl_crystal_F_000 872
_exptl_crystal_size_max 0.18
_exptl_crystal_size_mid 0.16
_exptl_crystal_size_min 0.08
_platon_squeeze_details
;
;
_refine_diff_density_max 2.863
_refine_diff_density_min -1.804
_refine_diff_density_rms 0.345
_refine_ls_abs_structure_details 'Flack H D (1983), Acta Cryst. A39, 876-881'
_refine_ls_abs_structure_Flack 0.448(18)
_refine_ls_extinction_method none
_refine_ls_goodness_of_fit_ref 1.117
_refine_ls_hydrogen_treatment mixed
_refine_ls_matrix_type full
_refine_ls_number_parameters 186
_refine_ls_number_reflns 4085
_refine_ls_number_restraints 22
_refine_ls_restrained_S_all 1.116
_refine_ls_R_factor_all 0.0659
_refine_ls_R_factor_gt 0.0659
_refine_ls_shift/su_max 0.002
_refine_ls_shift/su_mean 0.000
_refine_ls_structure_factor_coef Fsqd
_refine_ls_weighting_details 'calc w=1/[\s^2^(Fo^2^)+(0.1402P)^2^+13.3813P] where P=(Fo^2^+2Fc^2^)/3'
_refine_ls_weighting_scheme calc
_refine_ls_wR_factor_gt 0.1769
_refine_ls_wR_factor_ref 0.1769
_reflns_number_gt 4084
_reflns_number_total 4085
_reflns_threshold_expression >2sigma(I)
_cod_data_source_file ic7b00420_si_002.cif
_cod_data_source_block 22_1191j
_cod_original_cell_volume 2071.0(9)
_cod_original_sg_symbol_H-M C2
_cod_database_code 4345676

loop_
_symmetry_equiv_pos_as_xyz
'x, y, z'
'-x, y, -z'
'x+1/2, y+1/2, z'
'-x+1/2, y+1/2, -z'

loop_
_atom_site_label
_atom_site_type_symbol
_atom_site_fract_x
_atom_site_fract_y
_atom_site_fract_z
_atom_site_U_iso_or_equiv
_atom_site_adp_type
_atom_site_occupancy
_atom_site_symmetry_multiplicity
_atom_site_calc_flag
_atom_site_refinement_flags
Yb1 Yb 0.5000 0.3417(2) 0.0000 0.01386(18) Uani 1 2 d S
Si1 Si 0.68159(16) 0.2417(4) 0.1865(3) 0.0208(6) Uani 1 1 d D
Si3 Si 0.6878(3) 0.0150(4) 0.1921(3) 0.0288(7) Uani 1 1 d .
Si2 Si 0.6150(2) 0.2762(3) 0.2945(3) 0.0249(7) Uani 1 1 d D
C8 C 0.6973(9) -0.0410(15) 0.0635(14) 0.037(3) Uani 1 1 d .
H8A H 0.6862 -0.1347 0.0522 0.055 Uiso 1 1 calc R
H8B H 0.7565 -0.0226 0.0799 0.055 Uiso 1 1 calc R
H8C H 0.6540 0.0050 -0.0086 0.055 Uiso 1 1 calc R
C1 C 0.6305(8) 0.1768(13) 0.4218(11) 0.029(3) Uani 1 1 d U
H1A H 0.6934 0.1641 0.4782 0.044 Uiso 1 1 calc R
H1B H 0.6020 0.0922 0.3929 0.044 Uiso 1 1 calc R
H1C H 0.6042 0.2219 0.4612 0.044 Uiso 1 1 calc R
C5 C 0.5114(8) 0.5857(12) 0.2125(11) 0.028(2) Uani 1 1 d .
H5A H 0.4914 0.5744 0.2692 0.034 Uiso 1 1 calc R
H5B H 0.5099 0.6799 0.1964 0.034 Uiso 1 1 calc R
C10 C 0.8642(11) 0.2695(17) 0.4787(12) 0.044(4) Uani 1 1 d .
H10A H 0.8636 0.3478 0.5205 0.067 Uiso 1 1 calc R
H10B H 0.9242 0.2353 0.5170 0.067 Uiso 1 1 calc R
H10C H 0.8255 0.2038 0.4812 0.067 Uiso 1 1 calc R
C7 C 0.5854(14) -0.0595(18) 0.1703(18) 0.054(4) Uani 1 1 d .
H7A H 0.5349 -0.0057 0.1159 0.081 Uiso 1 1 calc R
H7B H 0.5891 -0.0654 0.2468 0.081 Uiso 1 1 calc R
H7C H 0.5783 -0.1467 0.1368 0.081 Uiso 1 1 calc R
C2 C 0.4423(7) 0.328(3) 0.2070(10) 0.035(4) Uani 1 1 d .
H2A H 0.4024 0.2605 0.2062 0.042 Uiso 1 1 calc R
H2B H 0.4738 0.3679 0.2868 0.042 Uiso 1 1 calc R
C4 C 0.6073(9) 0.5394(12) 0.2728(12) 0.028(3) Uani 1 1 d .
H4A H 0.6220 0.5223 0.2115 0.034 Uiso 1 1 calc R
H4B H 0.6466 0.6092 0.3251 0.034 Uiso 1 1 calc R
C9 C 0.7821(13) -0.0647(18) 0.3317(14) 0.050(4) Uani 1 1 d .
H9A H 0.7818 -0.0334 0.4016 0.075 Uiso 1 1 calc R
H9B H 0.8382 -0.0423 0.3392 0.075 Uiso 1 1 calc R
H9C H 0.7745 -0.1592 0.3258 0.075 Uiso 1 1 calc R
C11 C 0.9036(11) 0.232(2) 0.2834(17) 0.053(5) Uani 1 1 d .
H11A H 0.8870 0.2561 0.2024 0.079 Uiso 1 1 calc R
H11B H 0.9013 0.1378 0.2894 0.079 Uiso 1 1 calc R
H11C H 0.9635 0.2629 0.3391 0.079 Uiso 1 1 calc R
C3 C 0.3906(8) 0.4270(12) 0.1193(11) 0.024(2) Uani 1 1 d .
H3A H 0.3560 0.4760 0.1456 0.029 Uiso 1 1 calc R
H3B H 0.3489 0.3846 0.0429 0.029 Uiso 1 1 calc R
O2 O 0.5065(5) 0.2666(8) 0.1836(7) 0.0204(16) Uani 1 1 d .
N1 N 0.4482(8) 0.5203(10) 0.1012(10) 0.026(2) Uani 1 1 d .
C6 C 0.3883(11) 0.6098(14) 0.0117(13) 0.038(3) Uani 1 1 d .
H6A H 0.3594 0.6625 0.0434 0.057 Uiso 1 1 calc R
H6B H 0.3439 0.5612 -0.0575 0.057 Uiso 1 1 calc R
H6C H 0.4208 0.6665 -0.0117 0.057 Uiso 1 1 calc R
C12 C 0.8346(9) 0.4933(3) 0.3088(13) 0.033(3) Uani 1 1 d DU
H12A H 0.8022 0.5384 0.3397 0.049 Uiso 1 1 calc R
H12B H 0.8101 0.5171 0.2256 0.049 Uiso 1 1 calc R
H12C H 0.8967 0.5185 0.3551 0.049 Uiso 1 1 calc R
Si4 Si 0.82466(17) 0.3110(3) 0.3207(3) 0.0364(13) Uani 1 1 d D
O1 O 0.6220(7) 0.4277(4) 0.3394(10) 0.035(3) Uani 1 1 d DU

loop_
_atom_site_aniso_label
_atom_site_aniso_U_11
_atom_site_aniso_U_22
_atom_site_aniso_U_33
_atom_site_aniso_U_23
_atom_site_aniso_U_13
_atom_site_aniso_U_12
Yb1 0.0155(3) 0.0139(3) 0.0126(3) 0.000 0.00770(19) 0.000
Si1 0.0191(14) 0.0196(14) 0.0211(14) 0.0011(12) 0.0085(12) 0.0001(12)
Si3 0.0346(17) 0.0209(15) 0.0331(17) -0.0027(13) 0.0191(15) -0.0033(14)
Si2 0.0276(17) 0.0196(15) 0.0280(18) -0.0016(15) 0.0147(15) -0.0014(13)
C8 0.027(6) 0.039(8) 0.049(8) -0.008(6) 0.022(6) -0.010(6)
C1 0.031(5) 0.030(5) 0.021(5) 0.014(4) 0.009(4) -0.002(4)
C5 0.034(6) 0.022(6) 0.029(6) -0.004(5) 0.018(5) 0.000(5)
C10 0.049(9) 0.049(9) 0.019(6) -0.005(6) 0.006(6) -0.017(7)
C7 0.075(12) 0.046(9) 0.063(11) -0.016(8) 0.051(10) -0.020(9)
C2 0.022(4) 0.064(12) 0.028(5) 0.014(9) 0.019(4) 0.001(9)
C4 0.040(7) 0.013(5) 0.038(7) -0.004(5) 0.024(6) -0.005(5)
C9 0.065(10) 0.049(9) 0.036(8) 0.008(7) 0.027(8) 0.026(8)
C11 0.030(7) 0.071(12) 0.052(10) -0.026(9) 0.017(7) -0.017(7)
C3 0.027(6) 0.026(5) 0.027(6) 0.000(5) 0.018(5) 0.000(5)
O2 0.023(4) 0.022(4) 0.020(4) -0.003(3) 0.014(3) -0.003(3)
N1 0.044(6) 0.014(4) 0.034(6) 0.002(4) 0.031(5) 0.007(4)
C6 0.051(8) 0.023(6) 0.039(8) -0.001(6) 0.023(7) 0.005(6)
C12 0.033(3) 0.032(3) 0.033(3) 0.0002(10) 0.0169(16) -0.0009(10)
Si4 0.0173(13) 0.071(4) 0.0189(13) -0.0153(16) 0.0081(11) -0.0156(16)
O1 0.034(3) 0.034(3) 0.037(3) 0.0016(10) 0.0181(16) -0.0011(10)

loop_
_atom_type_symbol
_atom_type_description
_atom_type_scat_dispersion_real
_atom_type_scat_dispersion_imag
_atom_type_scat_source
C C 0.0033 0.0016 'International Tables Vol C Tables 4.2.6.8 and 6.1.1.4'
H H 0.0000 0.0000 'International Tables Vol C Tables 4.2.6.8 and 6.1.1.4'
O O 0.0106 0.0060 'International Tables Vol C Tables 4.2.6.8 and 6.1.1.4'
Si Si 0.0817 0.0704 'International Tables Vol C Tables 4.2.6.8 and 6.1.1.4'
Yb Yb -0.3850 5.5486 'International Tables Vol C Tables 4.2.6.8 and 6.1.1.4'
N N 0.0061 0.0033 'International Tables Vol C Tables 4.2.6.8 and 6.1.1.4'

loop_
_geom_angle_atom_site_label_1
_geom_angle_atom_site_label_2
_geom_angle_atom_site_label_3
_geom_angle
_geom_angle_site_symmetry_1
_geom_angle_site_symmetry_3
O2 Yb1 O2 143.8(4) . 2_655
O2 Yb1 N1 65.4(3) . .
O2 Yb1 N1 147.0(3) 2_655 .
O2 Yb1 N1 147.0(3) . 2_655
O2 Yb1 N1 65.4(3) 2_655 2_655
N1 Yb1 N1 94.3(4) . 2_655
O2 Yb1 Si1 67.49(19) . .
O2 Yb1 Si1 99.99(19) 2_655 .
N1 Yb1 Si1 108.8(3) . .
N1 Yb1 Si1 97.9(3) 2_655 .
O2 Yb1 Si1 99.99(19) . 2_655
O2 Yb1 Si1 67.49(19) 2_655 2_655
N1 Yb1 Si1 97.9(3) . 2_655
N1 Yb1 Si1 108.8(3) 2_655 2_655
Si1 Yb1 Si1 140.56(11) . 2_655
O2 Yb1 C3 146.4(3) . 2_655
O2 Yb1 C3 48.5(3) 2_655 2_655
N1 Yb1 C3 120.6(3) . 2_655
N1 Yb1 C3 28.1(3) 2_655 2_655
Si1 Yb1 C3 80.1(2) . 2_655
Si1 Yb1 C3 110.9(2) 2_655 2_655
O2 Yb1 Si2 29.15(19) . .
O2 Yb1 Si2 138.58(19) 2_655 .
N1 Yb1 Si2 74.1(2) . .
N1 Yb1 Si2 123.0(3) 2_655 .
Si1 Yb1 Si2 41.63(9) . .
Si1 Yb1 Si2 127.82(8) 2_655 .
C3 Yb1 Si2 117.4(2) 2_655 .
O2 Yb1 Si2 138.58(19) . 2_655
O2 Yb1 Si2 29.15(19) 2_655 2_655
N1 Yb1 Si2 123.0(3) . 2_655
N1 Yb1 Si2 74.1(2) 2_655 2_655
Si1 Yb1 Si2 127.82(8) . 2_655
Si1 Yb1 Si2 41.63(9) 2_655 2_655
C3 Yb1 Si2 69.4(2) 2_655 2_655
Si2 Yb1 Si2 157.06(12) . 2_655
Si2 Si1 Si4 101.20(17) . .
Si2 Si1 Si3 99.52(17) . .
Si4 Si1 Si3 105.45(19) . .
Si2 Si1 Yb1 77.08(12) . .
Si4 Si1 Yb1 142.26(17) . .
Si3 Si1 Yb1 112.05(13) . .
C7 Si3 C8 106.0(7) . .
C7 Si3 C9 105.7(9) . .
C8 Si3 C9 106.9(7) . .
C7 Si3 Si1 112.4(7) . .
C8 Si3 Si1 107.6(5) . .
C9 Si3 Si1 117.5(6) . .
O1 Si2 O2 101.6(5) . .
O1 Si2 C1 104.3(6) . .
O2 Si2 C1 108.1(5) . .
O1 Si2 Si1 113.6(4) . .
O2 Si2 Si1 100.2(3) . .
C1 Si2 Si1 126.2(5) . .
O1 Si2 Yb1 96.4(4) . .
O2 Si2 Yb1 45.0(3) . .
C1 Si2 Yb1 149.6(4) . .
Si1 Si2 Yb1 61.29(11) . .
N1 C5 C4 116.3(10) . .
C3 C2 O2 111.8(9) . .
O1 C4 C5 112.1(11) . .
C2 C3 N1 111.7(11) . .
C2 O2 Si2 116.7(8) . .
C2 O2 Yb1 115.1(8) . .
Si2 O2 Yb1 105.9(4) . .
C6 N1 C5 112.5(10) . .
C6 N1 C3 105.2(11) . .
C5 N1 C3 111.3(9) . .
C6 N1 Yb1 109.1(8) . .
C5 N1 Yb1 121.7(8) . .
C3 N1 Yb1 94.7(6) . .
C10 Si4 C11 107.1(9) . .
C10 Si4 C12 108.7(7) . .
C11 Si4 C12 106.6(8) . .
C10 Si4 Si1 113.9(5) . .
C11 Si4 Si1 109.8(5) . .
C12 Si4 Si1 110.6(5) . .
C4 O1 Si2 127.0(8) . .

loop_
_geom_bond_atom_site_label_1
_geom_bond_atom_site_label_2
_geom_bond_distance
_geom_bond_site_symmetry_2
Yb1 O2 2.491(8) .
Yb1 O2 2.491(8) 2_655
Yb1 N1 2.705(9) .
Yb1 N1 2.705(9) 2_655
Yb1 Si1 3.050(3) .
Yb1 Si1 3.050(3) 2_655
Yb1 C3 3.204(11) 2_655
Yb1 Si2 3.390(4) .
Yb1 Si2 3.390(4) 2_655
Si1 Si2 2.311(5) .
Si1 Si4 2.3336(11) .
Si1 Si3 2.336(5) .
Si3 C7 1.859(18) .
Si3 C8 1.884(15) .
Si3 C9 1.917(17) .
Si2 O1 1.6497(11) .
Si2 O2 1.717(9) .
Si2 C1 1.862(12) .
C5 N1 1.469(17) .
C5 C4 1.539(18) .
C10 Si4 1.872(15) .
C2 C3 1.46(2) .
C2 O2 1.475(18) .
C4 O1 1.388(16) .
C11 Si4 1.898(18) .
C3 N1 1.513(15) .
N1 C6 1.439(18) .
C12 Si4 1.8998(12) .

loop_
_platon_squeeze_void_nr
_platon_squeeze_void_average_x
_platon_squeeze_void_average_y
_platon_squeeze_void_average_z
_platon_squeeze_void_volume
_platon_squeeze_void_count_electrons
_platon_squeeze_void_content
1 0.000 -0.054 0.500 27 3 ' '
2 0.500 0.446 0.500 27 3 ' '
